data_7003663
loop_
_publ_author_name
'Clegg, William'
'Davidson, Matthew G.'
'Graham, David V.'
'Griffen, Gemma'
'Jones, Matthew D.'
'Kennedy, Alan R.'
'O'Hara, Charles T.'
'Russo, Luca'
'Thomson, Calum M.'

_publ_section_title
;
 Synthetic and structural investigations of alkali metal diamine
 bis(phenolate) complexes
;
_journal_issue 10
_journal_name_full 'Dalton Transactions'
_journal_page_first 1295
_journal_page_last 1301
_journal_paper_doi 10.1039/b718186h
_journal_year 2008
_chemical_formula_moiety 'C82 H124 Li4 N4 O4'
_chemical_formula_sum 'C82 H124 Li4 N4 O4'
_chemical_formula_weight 1257.61
_chemical_name_systematic
;
?
;
_space_group_IT_number 2
_symmetry_cell_setting triclinic
_symmetry_space_group_name_Hall '-P 1'
_symmetry_space_group_name_H-M 'P -1'
_atom_sites_solution_hydrogens geom
_atom_sites_solution_primary direct
_atom_sites_solution_secondary difmap
_audit_creation_method SHELXL-97
_cell_angle_alpha 88.527(2)
_cell_angle_beta 66.122(2)
_cell_angle_gamma 69.106(2)
_cell_formula_units_Z 2
_cell_length_a 15.1350(6)
_cell_length_b 16.7141(6)
_cell_length_c 18.3935(7)
_cell_measurement_reflns_used 14561
_cell_measurement_temperature 123(2)
_cell_measurement_theta_max 26.02
_cell_measurement_theta_min 1.00
_cell_volume 3936.4(3)
_computing_structure_refinement 'SHELXL97 (Sheldrick, 1997)'
_diffrn_ambient_temperature 123(2)
_diffrn_measured_fraction_theta_full 0.998
_diffrn_measured_fraction_theta_max 0.998
_diffrn_measurement_device_type 'Nonius KappaCCD'
_diffrn_measurement_method '\f and \w scans'
_diffrn_radiation_monochromator graphite
_diffrn_radiation_source 'fine-focus sealed tube'
_diffrn_radiation_type MoK\a
_diffrn_radiation_wavelength 0.71073
_diffrn_reflns_av_R_equivalents 0.0636
_diffrn_reflns_av_sigmaI/netI 0.0945
_diffrn_reflns_limit_h_max 17
_diffrn_reflns_limit_h_min -17
_diffrn_reflns_limit_k_max 19
_diffrn_reflns_limit_k_min -19
_diffrn_reflns_limit_l_max 21
_diffrn_reflns_limit_l_min -21
_diffrn_reflns_number 26003
_diffrn_reflns_theta_full 25.00
_diffrn_reflns_theta_max 25.00
_diffrn_reflns_theta_min 1.59
_diffrn_standards_number 0
_exptl_absorpt_coefficient_mu 0.063
_exptl_absorpt_correction_type none
_exptl_crystal_colour colourless
_exptl_crystal_density_diffrn 1.061
_exptl_crystal_density_method 'not measured'
_exptl_crystal_description bar
_exptl_crystal_F_000 1376
_exptl_crystal_size_max 0.28
_exptl_crystal_size_mid 0.10
_exptl_crystal_size_min 0.06
_refine_diff_density_max 0.334
_refine_diff_density_min -0.303
_refine_diff_density_rms 0.046
_refine_ls_extinction_method none
_refine_ls_goodness_of_fit_ref 1.010
_refine_ls_hydrogen_treatment constr
_refine_ls_matrix_type full
_refine_ls_number_parameters 896
_refine_ls_number_reflns 13822
_refine_ls_number_restraints 0
_refine_ls_restrained_S_all 1.010
_refine_ls_R_factor_all 0.1311
_refine_ls_R_factor_gt 0.0617
_refine_ls_shift/su_max 0.000
_refine_ls_shift/su_mean 0.000
_refine_ls_structure_factor_coef Fsqd
_refine_ls_weighting_details 'calc w=1/[\s^2^(Fo^2^)+(0.0558P)^2^+1.9658P] where P=(Fo^2^+2Fc^2^)/3'
_refine_ls_weighting_scheme calc
_refine_ls_wR_factor_gt 0.1228
_refine_ls_wR_factor_ref 0.1521
_reflns_number_gt 7928
_reflns_number_total 13822
_reflns_threshold_expression I>2\s(I)
_cod_data_source_file b718186h.txt
_cod_data_source_block coh2
_cod_database_code 7003663

loop_
_symmetry_equiv_pos_as_xyz
'x, y, z'
'-x, -y, -z'

loop_
_atom_site_label
_atom_site_type_symbol
_atom_site_fract_x
_atom_site_fract_y
_atom_site_fract_z
_atom_site_U_iso_or_equiv
_atom_site_adp_type
_atom_site_occupancy
_atom_site_symmetry_multiplicity
_atom_site_calc_flag
_atom_site_refinement_flags
_atom_site_disorder_assembly
_atom_site_disorder_group
Li1 Li -0.1734(3) 0.4546(3) 0.7168(3) 0.0305(10) Uani 1 1 d . . .
Li2 Li -0.0041(3) 0.4201(3) 0.7051(3) 0.0303(10) Uani 1 1 d . . .
Li3 Li 0.0599(3) 0.2499(3) 0.6836(3) 0.0301(11) Uani 1 1 d . . .
Li4 Li 0.1545(3) 0.2174(3) 0.7628(3) 0.0319(11) Uani 1 1 d . . .
O1 O -0.10902(12) 0.52845(10) 0.72346(10) 0.0243(4) Uani 1 1 d . . .
O2 O -0.05505(12) 0.34191(10) 0.67419(10) 0.0247(4) Uani 1 1 d . . .
O3 O 0.13299(13) 0.14399(10) 0.70381(10) 0.0262(4) Uani 1 1 d . . .
O4 O 0.10143(13) 0.32895(10) 0.72533(10) 0.0254(4) Uani 1 1 d . . .
N1 N -0.29222(15) 0.52634(13) 0.69170(12) 0.0240(5) Uani 1 1 d . . .
N2 N -0.27397(15) 0.42658(13) 0.81904(12) 0.0254(5) Uani 1 1 d . . .
N3 N 0.28538(16) 0.14562(13) 0.77366(12) 0.0272(5) Uani 1 1 d . . .
N4 N 0.07585(16) 0.25167(13) 0.88464(12) 0.0265(5) Uani 1 1 d . . .
C1 C -0.16530(19) 0.61394(16) 0.74154(15) 0.0232(6) Uani 1 1 d . . .
C2 C -0.15205(19) 0.67028(16) 0.78966(15) 0.0239(6) Uani 1 1 d . . .
C3 C -0.2136(2) 0.75819(16) 0.80409(15) 0.0279(6) Uani 1 1 d . . .
H3 H -0.2031 0.7952 0.8354 0.033 Uiso 1 1 calc R . .
C4 C -0.2892(2) 0.79539(17) 0.77584(16) 0.0290(6) Uani 1 1 d . A .
C5 C -0.3022(2) 0.73971(17) 0.73015(15) 0.0284(6) Uani 1 1 d . . .
H5 H -0.3539 0.7627 0.7103 0.034 Uiso 1 1 calc R . .
C6 C -0.24252(19) 0.65135(16) 0.71211(15) 0.0235(6) Uani 1 1 d . . .
C7 C -0.0719(2) 0.63627(16) 0.82531(15) 0.0273(6) Uani 1 1 d . . .
C8 C -0.0975(2) 0.56960(18) 0.88058(16) 0.0358(7) Uani 1 1 d . . .
H8A H -0.1671 0.5971 0.9246 0.054 Uiso 1 1 calc R . .
H8B H -0.0457 0.5473 0.9027 0.054 Uiso 1 1 calc R . .
H8C H -0.0960 0.5218 0.8498 0.054 Uiso 1 1 calc R . .
C9 C 0.0386(2) 0.59625(17) 0.75825(16) 0.0320(7) Uani 1 1 d . . .
H9A H 0.0416 0.5522 0.7222 0.048 Uiso 1 1 calc R . .
H9B H 0.0881 0.5695 0.7817 0.048 Uiso 1 1 calc R . .
H9C H 0.0568 0.6414 0.7279 0.048 Uiso 1 1 calc R . .
C10 C -0.0719(2) 0.70774(18) 0.87610(18) 0.0431(8) Uani 1 1 d . . .
H10A H -0.0532 0.7507 0.8423 0.065 Uiso 1 1 calc R . .
H10B H -0.0209 0.6824 0.8985 0.065 Uiso 1 1 calc R . .
H10C H -0.1415 0.7358 0.9199 0.065 Uiso 1 1 calc R . .
C11 C -0.3545(2) 0.89325(18) 0.79269(19) 0.0415(8) Uani 1 1 d . . .
C12 C -0.4712(3) 0.9092(3) 0.8324(4) 0.0655(17) Uani 0.787(6) 1 d P A 1
H12A H -0.5123 0.9715 0.8421 0.098 Uiso 0.787(6) 1 calc PR A 1
H12B H -0.4878 0.8859 0.8835 0.098 Uiso 0.787(6) 1 calc PR A 1
H12C H -0.4880 0.8805 0.7969 0.098 Uiso 0.787(6) 1 calc PR A 1
C13 C -0.3326(4) 0.9287(3) 0.7113(3) 0.080(2) Uani 0.787(6) 1 d P A 1
H13A H -0.3525 0.8995 0.6784 0.120 Uiso 0.787(6) 1 calc PR A 1
H13B H -0.2580 0.9180 0.6832 0.120 Uiso 0.787(6) 1 calc PR A 1
H13C H -0.3734 0.9910 0.7207 0.120 Uiso 0.787(6) 1 calc PR A 1
C14 C -0.3294(5) 0.9417(3) 0.8437(4) 0.091(2) Uani 0.787(6) 1 d P A 1
H14A H -0.3723 1.0035 0.8519 0.136 Uiso 0.787(6) 1 calc PR A 1
H14B H -0.2554 0.9332 0.8169 0.136 Uiso 0.787(6) 1 calc PR A 1
H14C H -0.3440 0.9204 0.8957 0.136 Uiso 0.787(6) 1 calc PR A 1
C15 C -0.2612(2) 0.59901(16) 0.65822(15) 0.0268(6) Uani 1 1 d . . .
H15A H -0.3164 0.6386 0.6439 0.032 Uiso 1 1 calc R . .
H15B H -0.1965 0.5752 0.6079 0.032 Uiso 1 1 calc R . .
C16 C -0.3216(2) 0.49091(17) 0.63671(16) 0.0302(6) Uani 1 1 d . . .
H16A H -0.3359 0.4395 0.6555 0.045 Uiso 1 1 calc R . .
H16B H -0.2642 0.4750 0.5828 0.045 Uiso 1 1 calc R . .
H16C H -0.3842 0.5345 0.6351 0.045 Uiso 1 1 calc R . .
C17 C -0.37571(19) 0.55067(16) 0.77364(15) 0.0259(6) Uani 1 1 d . . .
H17A H -0.4441 0.5806 0.7719 0.031 Uiso 1 1 calc R . .
H17B H -0.3649 0.5908 0.8049 0.031 Uiso 1 1 calc R . .
C18 C -0.37490(19) 0.46971(16) 0.81394(16) 0.0276(6) Uani 1 1 d . . .
H18A H -0.4327 0.4856 0.8685 0.033 Uiso 1 1 calc R . .
H18B H -0.3855 0.4296 0.7826 0.033 Uiso 1 1 calc R . .
C19 C -0.2820(2) 0.45321(18) 0.89768(15) 0.0331(7) Uani 1 1 d . . .
H19A H -0.3086 0.5165 0.9080 0.050 Uiso 1 1 calc R . .
H19B H -0.2128 0.4289 0.8979 0.050 Uiso 1 1 calc R . .
H19C H -0.3298 0.4321 0.9396 0.050 Uiso 1 1 calc R . .
C20 C -0.2329(2) 0.33112(16) 0.80098(15) 0.0261(6) Uani 1 1 d . . .
H20A H -0.2869 0.3098 0.8360 0.031 Uiso 1 1 calc R . .
H20B H -0.1714 0.3057 0.8131 0.031 Uiso 1 1 calc R . .
C21 C -0.11348(19) 0.31036(15) 0.65268(15) 0.0218(6) Uani 1 1 d . . .
C22 C -0.09039(19) 0.28697(15) 0.57148(14) 0.0223(6) Uani 1 1 d . . .
C23 C -0.15402(19) 0.25266(16) 0.55700(15) 0.0251(6) Uani 1 1 d . . .
H23 H -0.1384 0.2365 0.5027 0.030 Uiso 1 1 calc R . .
C24 C -0.23948(19) 0.24041(16) 0.61715(15) 0.0242(6) Uani 1 1 d . B .
C25 C -0.26203(19) 0.26653(15) 0.69538(15) 0.0240(6) Uani 1 1 d . . .
H25 H -0.3204 0.2603 0.7377 0.029 Uiso 1 1 calc R . .
C26 C -0.20204(19) 0.30157(15) 0.71418(14) 0.0225(6) Uani 1 1 d . . .
C27 C 0.0008(2) 0.29944(16) 0.49991(15) 0.0273(6) Uani 1 1 d . . .
C28 C 0.0092(2) 0.2694(2) 0.41849(16) 0.0413(8) Uani 1 1 d . . .
H28A H 0.0211 0.2078 0.4144 0.062 Uiso 1 1 calc R . .
H28B H 0.0677 0.2787 0.3753 0.062 Uiso 1 1 calc R . .
H28C H -0.0557 0.3026 0.4137 0.062 Uiso 1 1 calc R . .
C29 C 0.1066(2) 0.24770(18) 0.50120(16) 0.0336(7) Uani 1 1 d . . .
H29A H 0.1078 0.2689 0.5499 0.050 Uiso 1 1 calc R . .
H29B H 0.1625 0.2548 0.4538 0.050 Uiso 1 1 calc R . .
H29C H 0.1170 0.1864 0.5008 0.050 Uiso 1 1 calc R . .
C30 C -0.0168(2) 0.39600(17) 0.50249(16) 0.0325(7) Uani 1 1 d . . .
H30A H -0.0826 0.4286 0.4986 0.049 Uiso 1 1 calc R . .
H30B H 0.0410 0.4038 0.4574 0.049 Uiso 1 1 calc R . .
H30C H -0.0202 0.4171 0.5531 0.049 Uiso 1 1 calc R . .
C31 C -0.3050(2) 0.20041(18) 0.59693(16) 0.0328(7) Uani 1 1 d . . .
C32 C -0.4208(4) 0.2727(4) 0.6308(4) 0.075(2) Uani 0.619(5) 1 d P B 1
H32A H -0.4203 0.3228 0.6019 0.113 Uiso 0.619(5) 1 calc PR B 1
H32B H -0.4456 0.2907 0.6882 0.113 Uiso 0.619(5) 1 calc PR B 1
H32C H -0.4673 0.2489 0.6230 0.113 Uiso 0.619(5) 1 calc PR B 1
C33 C -0.2741(5) 0.1820(5) 0.5088(3) 0.073(2) Uani 0.619(5) 1 d P B 1
H33A H -0.3246 0.1634 0.5011 0.109 Uiso 0.619(5) 1 calc PR B 1
H33B H -0.2045 0.1360 0.4838 0.109 Uiso 0.619(5) 1 calc PR B 1
H33C H -0.2730 0.2344 0.4841 0.109 Uiso 0.619(5) 1 calc PR B 1
C34 C -0.3135(6) 0.1263(4) 0.6398(4) 0.076(3) Uani 0.619(5) 1 d P B 1
H34A H -0.3630 0.1072 0.6311 0.113 Uiso 0.619(5) 1 calc PR B 1
H34B H -0.3382 0.1433 0.6974 0.113 Uiso 0.619(5) 1 calc PR B 1
H34C H -0.2449 0.0788 0.6196 0.113 Uiso 0.619(5) 1 calc PR B 1
C35 C 0.16967(19) 0.05877(16) 0.70799(14) 0.0246(6) Uani 1 1 d . . .
C36 C 0.11708(19) 0.00436(16) 0.70478(15) 0.0255(6) Uani 1 1 d . . .
C37 C 0.1629(2) -0.08397(16) 0.70802(15) 0.0289(6) Uani 1 1 d . . .
H37 H 0.1283 -0.1200 0.7039 0.035 Uiso 1 1 calc R . .
C38 C 0.2549(2) -0.12254(16) 0.71684(15) 0.0281(6) Uani 1 1 d . . .
C39 C 0.3037(2) -0.06779(17) 0.72140(15) 0.0289(6) Uani 1 1 d . . .
H39 H 0.3665 -0.0914 0.7284 0.035 Uiso 1 1 calc R . .
C40 C 0.26479(19) 0.02075(16) 0.71618(15) 0.0260(6) Uani 1 1 d . . .
C41 C 0.0124(2) 0.03990(17) 0.69831(16) 0.0302(7) Uani 1 1 d . . .
C42 C -0.0687(2) 0.10776(18) 0.77158(17) 0.0373(7) Uani 1 1 d . . .
H42A H -0.0784 0.0806 0.8206 0.056 Uiso 1 1 calc R . .
H42B H -0.1353 0.1318 0.7671 0.056 Uiso 1 1 calc R . .
H42C H -0.0443 0.1542 0.7738 0.056 Uiso 1 1 calc R . .
C43 C 0.0251(2) 0.07971(18) 0.62047(16) 0.0359(7) Uani 1 1 d . . .
H43A H -0.0434 0.1074 0.6195 0.054 Uiso 1 1 calc R . .
H43B H 0.0710 0.0342 0.5743 0.054 Uiso 1 1 calc R . .
H43C H 0.0558 0.1230 0.6178 0.054 Uiso 1 1 calc R . .
C44 C -0.0318(2) -0.02957(19) 0.6972(2) 0.0444(8) Uani 1 1 d . . .
H44A H -0.0436 -0.0553 0.7471 0.067 Uiso 1 1 calc R . .
H44B H 0.0181 -0.0746 0.6514 0.067 Uiso 1 1 calc R . .
H44C H -0.0980 -0.0031 0.6924 0.067 Uiso 1 1 calc R . .
C45 C 0.3027(2) -0.21990(17) 0.72011(17) 0.0351(7) Uani 1 1 d . . .
C46 C 0.2363(3) -0.26774(19) 0.7137(2) 0.0505(9) Uani 1 1 d . . .
H46A H 0.1676 -0.2455 0.7596 0.076 Uiso 1 1 calc R . .
H46B H 0.2710 -0.3297 0.7138 0.076 Uiso 1 1 calc R . .
H46C H 0.2277 -0.2587 0.6638 0.076 Uiso 1 1 calc R . .
C47 C 0.4119(2) -0.26019(19) 0.65043(19) 0.0534(9) Uani 1 1 d . . .
H47A H 0.4065 -0.2513 0.5993 0.080 Uiso 1 1 calc R . .
H47B H 0.4418 -0.3223 0.6524 0.080 Uiso 1 1 calc R . .
H47C H 0.4571 -0.2327 0.6552 0.080 Uiso 1 1 calc R . .
C48 C 0.3128(3) -0.23347(19) 0.79959(19) 0.0504(9) Uani 1 1 d . . .
H48A H 0.3569 -0.2046 0.8040 0.076 Uiso 1 1 calc R . .
H48B H 0.3444 -0.2955 0.8011 0.076 Uiso 1 1 calc R . .
H48C H 0.2434 -0.2089 0.8444 0.076 Uiso 1 1 calc R . .
C49 C 0.33291(19) 0.06952(17) 0.71127(16) 0.0290(6) Uani 1 1 d . . .
H49A H 0.3970 0.0290 0.7146 0.035 Uiso 1 1 calc R . .
H49B H 0.3543 0.0894 0.6579 0.035 Uiso 1 1 calc R . .
C50 C 0.3644(2) 0.18136(18) 0.76371(18) 0.0357(7) Uani 1 1 d . . .
H50A H 0.4208 0.1390 0.7740 0.054 Uiso 1 1 calc R . .
H50B H 0.3324 0.2344 0.8017 0.054 Uiso 1 1 calc R . .
H50C H 0.3927 0.1946 0.7088 0.054 Uiso 1 1 calc R . .
C51 C 0.2387(2) 0.12668(17) 0.85621(15) 0.0321(7) Uani 1 1 d . . .
H51A H 0.2940 0.0993 0.8748 0.039 Uiso 1 1 calc R . .
H51B H 0.2045 0.0857 0.8572 0.039 Uiso 1 1 calc R . .
C52 C 0.1588(2) 0.20945(17) 0.91192(16) 0.0316(7) Uani 1 1 d . . .
H52A H 0.1275 0.1961 0.9671 0.038 Uiso 1 1 calc R . .
H52B H 0.1936 0.2493 0.9129 0.038 Uiso 1 1 calc R . .
C53 C -0.0137(2) 0.22672(18) 0.92629(17) 0.0359(7) Uani 1 1 d . . .
H53A H 0.0098 0.1635 0.9195 0.054 Uiso 1 1 calc R . .
H53B H -0.0647 0.2510 0.9037 0.054 Uiso 1 1 calc R . .
H53C H -0.0462 0.2489 0.9836 0.054 Uiso 1 1 calc R . .
C54 C 0.04262(19) 0.34705(16) 0.89253(15) 0.0254(6) Uani 1 1 d . . .
H54A H 0.0247 0.3697 0.9480 0.031 Uiso 1 1 calc R . .
H54B H -0.0208 0.3724 0.8826 0.031 Uiso 1 1 calc R . .
C55 C 0.15480(19) 0.36287(15) 0.75103(15) 0.0228(6) Uani 1 1 d . . .
C56 C 0.23717(19) 0.38633(16) 0.69728(15) 0.0243(6) Uani 1 1 d . . .
C57 C 0.28496(19) 0.42226(16) 0.73036(15) 0.0255(6) Uani 1 1 d . . .
H57 H 0.3403 0.4378 0.6945 0.031 Uiso 1 1 calc R . .
C58 C 0.25741(19) 0.43701(16) 0.81220(15) 0.0239(6) Uani 1 1 d . . .
C59 C 0.17792(19) 0.41191(16) 0.86299(15) 0.0250(6) Uani 1 1 d . . .
H59 H 0.1572 0.4206 0.9192 0.030 Uiso 1 1 calc R . .
C60 C 0.12737(18) 0.37436(15) 0.83406(15) 0.0233(6) Uani 1 1 d . . .
C61 C 0.2748(2) 0.37201(17) 0.60520(15) 0.0293(6) Uani 1 1 d . . .
C62 C 0.3587(2) 0.4090(2) 0.56063(16) 0.0441(8) Uani 1 1 d . . .
H62A H 0.3305 0.4712 0.5786 0.066 Uiso 1 1 calc R . .
H62B H 0.3796 0.3992 0.5027 0.066 Uiso 1 1 calc R . .
H62C H 0.4196 0.3802 0.5721 0.066 Uiso 1 1 calc R . .
C63 C 0.1858(2) 0.41568(18) 0.57987(16) 0.0350(7) Uani 1 1 d . . .
H63A H 0.1367 0.3861 0.5979 0.053 Uiso 1 1 calc R . .
H63B H 0.2145 0.4124 0.5213 0.053 Uiso 1 1 calc R . .
H63C H 0.1492 0.4764 0.6043 0.053 Uiso 1 1 calc R . .
C64 C 0.3227(2) 0.27488(18) 0.57468(17) 0.0403(8) Uani 1 1 d . . .
H64A H 0.3855 0.2475 0.5840 0.060 Uiso 1 1 calc R . .
H64B H 0.3413 0.2664 0.5171 0.060 Uiso 1 1 calc R . .
H64C H 0.2719 0.2488 0.6035 0.060 Uiso 1 1 calc R . .
C65 C 0.3097(2) 0.47905(17) 0.84662(15) 0.0286(6) Uani 1 1 d . . .
C66 C 0.3946(2) 0.50253(18) 0.78153(17) 0.0350(7) Uani 1 1 d . . .
H66A H 0.4498 0.4499 0.7462 0.052 Uiso 1 1 calc R . .
H66B H 0.4241 0.5307 0.8066 0.052 Uiso 1 1 calc R . .
H66C H 0.3644 0.5421 0.7501 0.052 Uiso 1 1 calc R . .
C67 C 0.2270(2) 0.56186(19) 0.90350(18) 0.0451(8) Uani 1 1 d . . .
H67A H 0.1945 0.6023 0.8737 0.068 Uiso 1 1 calc R . .
H67B H 0.2602 0.5887 0.9259 0.068 Uiso 1 1 calc R . .
H67C H 0.1736 0.5475 0.9472 0.068 Uiso 1 1 calc R . .
C68 C 0.3604(2) 0.41618(19) 0.89387(17) 0.0391(7) Uani 1 1 d . . .
H68A H 0.3069 0.4014 0.9371 0.059 Uiso 1 1 calc R . .
H68B H 0.3924 0.4436 0.9169 0.059 Uiso 1 1 calc R . .
H68C H 0.4140 0.3635 0.8577 0.059 Uiso 1 1 calc R . .
C1S C 0.2856(3) 0.7809(2) 1.0143(2) 0.0692(11) Uani 1 1 d . . .
H1S1 H 0.2654 0.8264 0.9829 0.104 Uiso 1 1 calc R . .
H1S2 H 0.2309 0.7948 1.0693 0.104 Uiso 1 1 calc R . .
H1S3 H 0.2947 0.7254 0.9897 0.104 Uiso 1 1 calc R . .
C2S C 0.3834(3) 0.7749(2) 1.0155(2) 0.0560(9) Uani 1 1 d . . .
C3S C 0.4773(3) 0.7254(2) 0.9532(2) 0.0620(10) Uani 1 1 d . . .
H3S H 0.4776 0.6938 0.9108 0.074 Uiso 1 1 calc R . .
C4S C 0.5701(3) 0.7213(2) 0.9519(2) 0.0660(10) Uani 1 1 d . . .
H4S H 0.6336 0.6881 0.9077 0.079 Uiso 1 1 calc R . .
C5S C 0.5736(3) 0.7650(3) 1.0140(3) 0.0722(12) Uani 1 1 d . . .
H5S H 0.6382 0.7624 1.0122 0.087 Uiso 1 1 calc R . .
C6S C 0.4822(3) 0.8108(2) 1.0768(3) 0.0739(12) Uani 1 1 d . . .
H6S H 0.4829 0.8386 1.1209 0.089 Uiso 1 1 calc R . .
C7S C 0.3872(3) 0.8178(2) 1.0778(2) 0.0590(9) Uiso 1 1 d . . .
H7S H 0.3239 0.8523 1.1215 0.071 Uiso 1 1 calc R . .
C8S C 0.4699(7) -0.0538(5) 0.5298(4) 0.030(2) Uiso 0.50 1 d P C -1
H8S H 0.4270 -0.0867 0.5461 0.036 Uiso 0.50 1 calc PR C -1
C9S C 0.6000(5) 0.0340(4) 0.4766(3) 0.0403(15) Uiso 0.50 1 d P C -1
H9S H 0.6446 0.0654 0.4584 0.048 Uiso 0.50 1 calc PR C -1
C10S C 0.6295(8) -0.0369(6) 0.5099(5) 0.052(3) Uiso 0.50 1 d P C -1
H10S H 0.6950 -0.0559 0.5128 0.062 Uiso 0.50 1 calc PR C -1
C11S C 0.5653(6) -0.0827(4) 0.5401(4) 0.0532(18) Uiso 0.50 1 d P C -1
H11S H 0.5834 -0.1314 0.5665 0.064 Uiso 0.50 1 calc PR C -1
C12S C 0.4408(5) 0.0169(4) 0.4985(4) 0.0404(15) Uiso 0.50 1 d P C -1
C81S C 0.5024(7) 0.0659(5) 0.4669(4) 0.034(3) Uiso 0.50 1 d P C -1
H81S H 0.4828 0.1152 0.4415 0.041 Uiso 0.50 1 calc PR C -1
C91S C 0.3383(7) 0.0509(7) 0.4909(6) 0.061(3) Uiso 0.50 1 d P C -1
H91A H 0.3003 0.0128 0.5130 0.091 Uiso 0.50 1 calc PR C -1
H91B H 0.3521 0.0526 0.4341 0.091 Uiso 0.50 1 calc PR C -1
H91C H 0.2962 0.1093 0.5206 0.091 Uiso 0.50 1 calc PR C -1
C33A C -0.2241(7) 0.1044(5) 0.5512(5) 0.053(3) Uiso 0.381(5) 1 d P B 2
H33D H -0.2611 0.0741 0.5373 0.080 Uiso 0.381(5) 1 calc PR B 2
H33E H -0.1942 0.0723 0.5864 0.080 Uiso 0.381(5) 1 calc PR B 2
H33F H -0.1681 0.1087 0.5021 0.080 Uiso 0.381(5) 1 calc PR B 2
C34A C -0.3894(7) 0.1884(6) 0.6696(5) 0.047(3) Uiso 0.381(5) 1 d P B 2
H34D H -0.4402 0.2450 0.7002 0.071 Uiso 0.381(5) 1 calc PR B 2
H34E H -0.3586 0.1538 0.7034 0.071 Uiso 0.381(5) 1 calc PR B 2
H34F H -0.4246 0.1584 0.6528 0.071 Uiso 0.381(5) 1 calc PR B 2
C32A C -0.3507(8) 0.2516(7) 0.5468(6) 0.063(3) Uiso 0.381(5) 1 d P B 2
H32D H -0.4012 0.2306 0.5422 0.094 Uiso 0.381(5) 1 calc PR B 2
H32E H -0.2955 0.2463 0.4933 0.094 Uiso 0.381(5) 1 calc PR B 2
H32F H -0.3862 0.3124 0.5712 0.094 Uiso 0.381(5) 1 calc PR B 2
C14A C -0.4076(13) 0.9237(9) 0.8881(8) 0.043(4) Uiso 0.213(6) 1 d P A 2
H14D H -0.4355 0.9870 0.8987 0.065 Uiso 0.213(6) 1 calc PR A 2
H14E H -0.3551 0.8997 0.9094 0.065 Uiso 0.213(6) 1 calc PR A 2
H14F H -0.4644 0.9030 0.9143 0.065 Uiso 0.213(6) 1 calc PR A 2
C12A C -0.4430(13) 0.9209(10) 0.7683(11) 0.051(5) Uiso 0.213(6) 1 d P A 2
H12D H -0.4869 0.8875 0.7921 0.076 Uiso 0.213(6) 1 calc PR A 2
H12E H -0.4152 0.9106 0.7097 0.076 Uiso 0.213(6) 1 calc PR A 2
H12F H -0.4848 0.9826 0.7872 0.076 Uiso 0.213(6) 1 calc PR A 2
C13A C -0.2796(12) 0.9401(10) 0.7549(10) 0.052(5) Uiso 0.213(6) 1 d P A 2
H13D H -0.2430 0.9218 0.6968 0.077 Uiso 0.213(6) 1 calc PR A 2
H13E H -0.2287 0.9258 0.7780 0.077 Uiso 0.213(6) 1 calc PR A 2
H13F H -0.3193 1.0027 0.7658 0.077 Uiso 0.213(6) 1 calc PR A 2
C13S C 0.0174(11) -0.0363(7) 0.9285(7) 0.011(3) Uiso 0.25 1 d PG D -1
H13S H 0.0350 -0.0632 0.8770 0.013 Uiso 0.25 1 calc PR D -1
C14S C 0.0944(11) -0.0268(9) 0.9461(8) 0.036(5) Uiso 0.25 1 d PG D -1
H14S H 0.1647 -0.0472 0.9067 0.043 Uiso 0.25 1 calc PR D -1
C15S C 0.0687(13) 0.0126(12) 1.0214(9) 0.057(9) Uiso 0.25 1 d PG D -1
C16S C -0.0341(15) 0.0425(14) 1.0791(8) 0.128(14) Uiso 0.25 1 d PG D -1
H16S H -0.0517 0.0694 1.1306 0.154 Uiso 0.25 1 calc PR D -1
C17S C -0.1112(12) 0.0330(12) 1.0615(8) 0.059(8) Uiso 0.25 1 d PG D -1
H17S H -0.1814 0.0534 1.1009 0.071 Uiso 0.25 1 calc PR D -1
C18S C -0.0854(11) -0.0064(9) 0.9861(8) 0.047(8) Uiso 0.25 1 d PG D -1
H18S H -0.1381 -0.0129 0.9741 0.057 Uiso 0.25 1 calc PR D -1
C19S C 0.0535(8) -0.0313(7) 0.9344(5) 0.036(7) Uiso 0.25 1 d PG E -2
H19S H 0.0684 -0.0574 0.8834 0.044 Uiso 0.25 1 calc PR E -2
C20S C 0.1332(5) -0.0231(6) 0.9492(4) 0.032(3) Uiso 0.25 1 d PG E -2
H20S H 0.2025 -0.0435 0.9083 0.039 Uiso 0.25 1 calc PR E -2
C21S C 0.1114(5) 0.0152(5) 1.0239(5) 0.023(3) Uiso 0.25 1 d PG E -2
C22S C 0.0099(6) 0.0451(5) 1.0838(4) 0.025(3) Uiso 0.25 1 d PG E -2
H22S H -0.0049 0.0712 1.1348 0.030 Uiso 0.25 1 calc PR E -2
C23S C -0.0697(5) 0.0369(6) 1.0690(5) 0.015(5) Uiso 0.25 1 d PG E -2
H23S H -0.1390 0.0573 1.1099 0.019 Uiso 0.25 1 calc PR E -2
C24S C -0.0479(7) -0.0014(7) 0.9943(6) 0.027(3) Uiso 0.25 1 d PG E -2
H24S H -0.1024 -0.0070 0.9842 0.032 Uiso 0.25 1 calc PR E -2
C25S C 0.1839(6) 0.0222(5) 1.0393(4) 0.065(2) Uiso 0.50 1 d P D -1
H25A H 0.1572 0.0507 1.0940 0.098 Uiso 0.50 1 calc PR D -1
H25B H 0.2155 0.0565 1.0006 0.098 Uiso 0.50 1 calc PR D -1
H25C H 0.2366 -0.0356 1.0321 0.098 Uiso 0.50 1 calc PR D -1

loop_
_atom_site_aniso_label
_atom_site_aniso_U_11
_atom_site_aniso_U_22
_atom_site_aniso_U_33
_atom_site_aniso_U_23
_atom_site_aniso_U_13
_atom_site_aniso_U_12
Li1 0.026(2) 0.031(3) 0.036(3) 0.004(2) -0.015(2) -0.010(2)
Li2 0.028(2) 0.031(3) 0.034(3) 0.002(2) -0.016(2) -0.009(2)
Li3 0.029(3) 0.026(2) 0.039(3) 0.005(2) -0.019(2) -0.008(2)
Li4 0.033(3) 0.030(3) 0.028(3) 0.002(2) -0.014(2) -0.007(2)
O1 0.0207(9) 0.0225(10) 0.0299(10) 0.0031(8) -0.0113(8) -0.0074(8)
O2 0.0229(10) 0.0263(10) 0.0297(10) 0.0054(8) -0.0145(8) -0.0108(8)
O3 0.0271(10) 0.0201(10) 0.0310(10) 0.0045(8) -0.0133(8) -0.0073(8)
O4 0.0248(10) 0.0247(10) 0.0298(10) 0.0010(8) -0.0157(8) -0.0079(8)
N1 0.0236(12) 0.0278(12) 0.0247(12) 0.0024(10) -0.0115(10) -0.0128(10)
N2 0.0221(12) 0.0269(13) 0.0277(12) 0.0013(10) -0.0115(10) -0.0088(10)
N3 0.0239(12) 0.0288(13) 0.0289(13) 0.0011(10) -0.0127(10) -0.0079(10)
N4 0.0233(12) 0.0256(13) 0.0279(12) 0.0019(10) -0.0103(10) -0.0070(10)
C1 0.0190(14) 0.0233(15) 0.0247(14) 0.0026(12) -0.0048(12) -0.0100(12)
C2 0.0197(14) 0.0259(15) 0.0231(14) 0.0030(11) -0.0060(12) -0.0090(12)
C3 0.0274(15) 0.0260(16) 0.0297(15) -0.0014(12) -0.0113(13) -0.0101(13)
C4 0.0245(15) 0.0257(15) 0.0356(16) 0.0057(13) -0.0134(13) -0.0075(12)
C5 0.0227(15) 0.0298(16) 0.0344(16) 0.0083(13) -0.0146(13) -0.0093(13)
C6 0.0212(14) 0.0228(15) 0.0265(15) 0.0030(12) -0.0098(12) -0.0087(12)
C7 0.0249(15) 0.0271(15) 0.0269(15) -0.0023(12) -0.0115(12) -0.0055(12)
C8 0.0350(17) 0.0414(18) 0.0309(16) 0.0068(14) -0.0169(14) -0.0113(14)
C9 0.0274(16) 0.0356(17) 0.0350(16) 0.0029(13) -0.0160(13) -0.0109(13)
C10 0.0430(19) 0.0389(18) 0.0481(19) -0.0078(15) -0.0282(16) -0.0050(15)
C11 0.0409(19) 0.0246(16) 0.061(2) 0.0002(15) -0.0289(17) -0.0057(14)
C12 0.040(3) 0.034(3) 0.099(4) -0.004(3) -0.026(3) 0.009(2)
C13 0.100(4) 0.030(3) 0.093(4) 0.020(3) -0.041(3) -0.008(3)
C14 0.092(5) 0.029(3) 0.159(6) -0.028(3) -0.088(5) 0.011(3)
C15 0.0259(15) 0.0285(15) 0.0285(15) 0.0062(12) -0.0140(13) -0.0103(12)
C16 0.0282(16) 0.0331(16) 0.0338(16) 0.0054(13) -0.0167(13) -0.0125(13)
C17 0.0177(14) 0.0291(15) 0.0288(15) 0.0028(12) -0.0084(12) -0.0083(12)
C18 0.0228(15) 0.0298(16) 0.0298(15) 0.0033(12) -0.0110(12) -0.0095(12)
C19 0.0339(17) 0.0354(17) 0.0305(16) 0.0016(13) -0.0150(14) -0.0121(14)
C20 0.0253(15) 0.0272(15) 0.0282(15) 0.0072(12) -0.0122(12) -0.0119(12)
C21 0.0206(14) 0.0204(14) 0.0299(15) 0.0058(11) -0.0160(12) -0.0077(11)
C22 0.0201(14) 0.0215(14) 0.0251(15) 0.0058(11) -0.0095(12) -0.0079(11)
C23 0.0239(15) 0.0262(15) 0.0246(15) 0.0026(12) -0.0108(12) -0.0084(12)
C24 0.0222(14) 0.0242(15) 0.0293(16) 0.0019(12) -0.0130(12) -0.0095(12)
C25 0.0177(14) 0.0240(15) 0.0288(15) 0.0056(12) -0.0085(12) -0.0081(12)
C26 0.0223(14) 0.0217(14) 0.0237(14) 0.0047(11) -0.0113(12) -0.0068(11)
C27 0.0241(15) 0.0312(16) 0.0276(15) 0.0055(12) -0.0102(12) -0.0128(12)
C28 0.0417(18) 0.058(2) 0.0285(16) 0.0057(15) -0.0086(14) -0.0302(16)
C29 0.0238(15) 0.0350(17) 0.0332(16) 0.0055(13) -0.0046(13) -0.0103(13)
C30 0.0286(16) 0.0340(17) 0.0355(16) 0.0117(13) -0.0129(13) -0.0137(13)
C31 0.0315(16) 0.0389(17) 0.0353(17) 0.0021(13) -0.0153(14) -0.0196(14)
C32 0.042(4) 0.074(5) 0.121(6) -0.012(4) -0.045(4) -0.018(3)
C33 0.086(5) 0.139(7) 0.039(3) 0.009(4) -0.029(3) -0.089(5)
C34 0.124(7) 0.070(5) 0.112(6) 0.054(4) -0.094(6) -0.076(5)
C35 0.0240(15) 0.0247(16) 0.0200(14) 0.0022(11) -0.0062(12) -0.0072(12)
C36 0.0230(15) 0.0265(16) 0.0232(14) 0.0053(12) -0.0078(12) -0.0076(12)
C37 0.0307(16) 0.0261(16) 0.0286(15) 0.0036(12) -0.0115(13) -0.0105(13)
C38 0.0281(16) 0.0239(15) 0.0256(15) 0.0042(12) -0.0092(13) -0.0053(13)
C39 0.0240(15) 0.0300(16) 0.0270(15) 0.0029(12) -0.0103(12) -0.0045(13)
C40 0.0239(15) 0.0266(16) 0.0222(14) 0.0015(12) -0.0065(12) -0.0074(12)
C41 0.0277(16) 0.0275(16) 0.0387(17) 0.0053(13) -0.0158(14) -0.0120(13)
C42 0.0281(16) 0.0355(17) 0.0430(18) 0.0093(14) -0.0120(14) -0.0099(13)
C43 0.0350(17) 0.0314(17) 0.0443(18) 0.0031(14) -0.0228(15) -0.0089(14)
C44 0.0379(18) 0.0375(18) 0.067(2) 0.0137(16) -0.0285(17) -0.0181(15)
C45 0.0365(17) 0.0254(16) 0.0389(17) 0.0067(13) -0.0175(15) -0.0050(13)
C46 0.065(2) 0.0294(18) 0.071(2) 0.0136(16) -0.042(2) -0.0173(16)
C47 0.051(2) 0.0309(18) 0.056(2) 0.0047(16) -0.0158(18) 0.0013(15)
C48 0.067(2) 0.0345(18) 0.053(2) 0.0137(15) -0.0341(19) -0.0126(16)
C49 0.0209(14) 0.0295(16) 0.0316(16) -0.0006(12) -0.0104(12) -0.0045(12)
C50 0.0267(16) 0.0346(17) 0.0453(18) -0.0003(14) -0.0177(14) -0.0077(13)
C51 0.0346(16) 0.0308(16) 0.0324(16) 0.0059(13) -0.0198(14) -0.0075(13)
C52 0.0330(16) 0.0339(17) 0.0273(15) 0.0033(13) -0.0148(13) -0.0095(13)
C53 0.0334(17) 0.0364(17) 0.0367(17) 0.0062(14) -0.0091(14) -0.0184(14)
C54 0.0199(14) 0.0280(15) 0.0255(15) 0.0015(12) -0.0078(12) -0.0079(12)
C55 0.0181(14) 0.0228(14) 0.0276(15) 0.0010(12) -0.0132(12) -0.0035(11)
C56 0.0205(14) 0.0243(15) 0.0259(15) 0.0030(12) -0.0111(12) -0.0045(12)
C57 0.0182(14) 0.0278(15) 0.0278(15) 0.0051(12) -0.0082(12) -0.0076(12)
C58 0.0177(14) 0.0237(14) 0.0280(15) 0.0030(12) -0.0103(12) -0.0047(11)
C59 0.0219(14) 0.0286(15) 0.0226(14) 0.0011(12) -0.0101(12) -0.0066(12)
C60 0.0176(14) 0.0228(14) 0.0273(15) 0.0001(12) -0.0103(12) -0.0039(11)
C61 0.0245(15) 0.0369(17) 0.0245(15) 0.0012(12) -0.0114(13) -0.0080(13)
C62 0.0403(19) 0.071(2) 0.0248(16) 0.0099(15) -0.0107(14) -0.0286(17)
C63 0.0336(17) 0.0434(18) 0.0259(15) 0.0035(13) -0.0147(14) -0.0097(14)
C64 0.0336(17) 0.0470(19) 0.0291(16) -0.0037(14) -0.0127(14) -0.0030(14)
C65 0.0248(15) 0.0358(16) 0.0305(16) 0.0034(13) -0.0148(13) -0.0134(13)
C66 0.0330(17) 0.0392(17) 0.0412(18) 0.0092(14) -0.0190(14) -0.0194(14)
C67 0.0367(18) 0.048(2) 0.050(2) -0.0103(15) -0.0136(16) -0.0199(16)
C68 0.0403(18) 0.055(2) 0.0408(18) 0.0174(15) -0.0270(15) -0.0281(16)
C1S 0.062(3) 0.077(3) 0.062(2) 0.018(2) -0.027(2) -0.018(2)
C2S 0.052(2) 0.055(2) 0.052(2) 0.0158(18) -0.0146(19) -0.0209(18)
C3S 0.055(2) 0.051(2) 0.051(2) -0.0012(18) -0.003(2) -0.0099(19)
C4S 0.064(3) 0.057(2) 0.063(3) 0.006(2) -0.017(2) -0.020(2)
C5S 0.056(3) 0.063(3) 0.085(3) 0.026(2) -0.022(2) -0.018(2)
C6S 0.074(3) 0.055(2) 0.090(3) 0.010(2) -0.038(3) -0.018(2)

loop_
_atom_type_symbol
_atom_type_description
_atom_type_scat_dispersion_real
_atom_type_scat_dispersion_imag
_atom_type_scat_source
Li Li -0.0003 0.0001 'International Tables Vol C Tables 4.2.6.8 and 6.1.1.4'
O O 0.0106 0.0060 'International Tables Vol C Tables 4.2.6.8 and 6.1.1.4'
N N 0.0061 0.0033 'International Tables Vol C Tables 4.2.6.8 and 6.1.1.4'
C C 0.0033 0.0016 'International Tables Vol C Tables 4.2.6.8 and 6.1.1.4'
H H 0.0000 0.0000 'International Tables Vol C Tables 4.2.6.8 and 6.1.1.4'

loop_
_geom_angle_atom_site_label_1
_geom_angle_atom_site_label_2
_geom_angle_atom_site_label_3
_geom_angle
_geom_angle_site_symmetry_1
_geom_angle_site_symmetry_3
_geom_angle_publ_flag
O1 Li1 O2 102.5(2) . . ?
O1 Li1 N1 105.4(2) . . ?
O2 Li1 N1 137.4(3) . . ?
O1 Li1 N2 120.6(2) . . ?
O2 Li1 N2 101.8(2) . . ?
N1 Li1 N2 90.87(19) . . ?
O1 Li1 C21 134.9(2) . . ?
O2 Li1 C21 34.49(10) . . ?
N1 Li1 C21 106.5(2) . . ?
N2 Li1 C21 89.97(18) . . ?
O1 Li2 O4 156.5(3) . . ?
O1 Li2 O2 104.0(2) . . ?
O4 Li2 O2 93.8(2) . . ?
O3 Li3 O2 158.7(3) . . ?
O3 Li3 O4 103.2(2) . . ?
O2 Li3 O4 93.52(19) . . ?
O3 Li4 O4 101.5(2) . . ?
O3 Li4 N3 105.4(2) . . ?
O4 Li4 N3 136.9(3) . . ?
O3 Li4 N4 124.6(2) . . ?
O4 Li4 N4 101.0(2) . . ?
N3 Li4 N4 90.72(19) . . ?
O3 Li4 C55 132.8(2) . . ?
O4 Li4 C55 33.87(10) . . ?
N3 Li4 C55 106.6(2) . . ?
N4 Li4 C55 88.67(18) . . ?
C1 O1 Li1 118.8(2) . . ?
C1 O1 Li2 163.0(2) . . ?
Li1 O1 Li2 77.8(2) . . ?
C21 O2 Li2 162.34(19) . . ?
C21 O2 Li3 111.57(19) . . ?
Li2 O2 Li3 86.09(19) . . ?
C21 O2 Li1 90.03(18) . . ?
Li2 O2 Li1 73.30(19) . . ?
Li3 O2 Li1 150.3(2) . . ?
C35 O3 Li3 161.7(2) . . ?
C35 O3 Li4 118.5(2) . . ?
Li3 O3 Li4 79.3(2) . . ?
C55 O4 Li2 110.05(19) . . ?
C55 O4 Li3 163.32(19) . . ?
Li2 O4 Li3 86.01(19) . . ?
C55 O4 Li4 91.91(18) . . ?
Li2 O4 Li4 153.1(2) . . ?
Li3 O4 Li4 74.04(19) . . ?
C16 N1 C17 111.47(19) . . ?
C16 N1 C15 108.73(19) . . ?
C17 N1 C15 113.33(19) . . ?
C16 N1 Li1 121.7(2) . . ?
C17 N1 Li1 98.68(19) . . ?
C15 N1 Li1 102.54(19) . . ?
C19 N2 C18 110.7(2) . . ?
C19 N2 C20 111.04(19) . . ?
C18 N2 C20 113.1(2) . . ?
C19 N2 Li1 119.7(2) . . ?
C18 N2 Li1 101.52(18) . . ?
C20 N2 Li1 100.29(19) . . ?
C50 N3 C51 111.3(2) . . ?
C50 N3 C49 108.7(2) . . ?
C51 N3 C49 113.7(2) . . ?
C50 N3 Li4 120.4(2) . . ?
C51 N3 Li4 99.22(19) . . ?
C49 N3 Li4 103.27(19) . . ?
C53 N4 C52 111.0(2) . . ?
C53 N4 C54 110.88(19) . . ?
C52 N4 C54 112.9(2) . . ?
C53 N4 Li4 117.4(2) . . ?
C52 N4 Li4 102.30(19) . . ?
C54 N4 Li4 101.91(18) . . ?
O1 C1 C6 119.4(2) . . ?
O1 C1 C2 123.2(2) . . ?
C6 C1 C2 117.4(2) . . ?
C3 C2 C1 118.6(2) . . ?
C3 C2 C7 119.8(2) . . ?
C1 C2 C7 121.6(2) . . ?
C4 C3 C2 124.5(3) . . ?
C4 C3 H3 117.8 . . ?
C2 C3 H3 117.8 . . ?
C5 C4 C3 116.2(2) . . ?
C5 C4 C11 121.3(2) . . ?
C3 C4 C11 122.5(3) . . ?
C4 C5 C6 122.6(2) . . ?
C4 C5 H5 118.7 . . ?
C6 C5 H5 118.7 . . ?
C5 C6 C1 120.6(2) . . ?
C5 C6 C15 117.0(2) . . ?
C1 C6 C15 122.4(2) . . ?
C9 C7 C8 110.7(2) . . ?
C9 C7 C10 106.3(2) . . ?
C8 C7 C10 107.0(2) . . ?
C9 C7 C2 110.3(2) . . ?
C8 C7 C2 109.6(2) . . ?
C10 C7 C2 112.9(2) . . ?
C7 C8 H8A 109.5 . . ?
C7 C8 H8B 109.5 . . ?
H8A C8 H8B 109.5 . . ?
C7 C8 H8C 109.5 . . ?
H8A C8 H8C 109.5 . . ?
H8B C8 H8C 109.5 . . ?
C7 C9 H9A 109.5 . . ?
C7 C9 H9B 109.5 . . ?
H9A C9 H9B 109.5 . . ?
C7 C9 H9C 109.5 . . ?
H9A C9 H9C 109.5 . . ?
H9B C9 H9C 109.5 . . ?
C7 C10 H10A 109.5 . . ?
C7 C10 H10B 109.5 . . ?
H10A C10 H10B 109.5 . . ?
C7 C10 H10C 109.5 . . ?
H10A C10 H10C 109.5 . . ?
H10B C10 H10C 109.5 . . ?
C14 C11 C12A 130.6(7) . . ?
C14 C11 C13A 59.1(7) . . ?
C12A C11 C13A 112.5(9) . . ?
C14 C11 C12 109.9(4) . . ?
C12A C11 C12 43.2(7) . . ?
C13A C11 C12 141.6(6) . . ?
C14 C11 C4 112.9(3) . . ?
C12A C11 C4 115.5(7) . . ?
C13A C11 C4 108.0(6) . . ?
C12 C11 C4 109.9(3) . . ?
C14 C11 C13 108.8(4) . . ?
C12A C11 C13 64.5(7) . . ?
C13A C11 C13 54.1(6) . . ?
C12 C11 C13 107.0(3) . . ?
C4 C11 C13 108.2(3) . . ?
C14 C11 C14A 48.2(6) . . ?
C12A C11 C14A 105.4(9) . . ?
C13A C11 C14A 106.3(9) . . ?
C12 C11 C14A 66.9(6) . . ?
C4 C11 C14A 108.7(5) . . ?
C13 C11 C14A 142.2(6) . . ?
C11 C12 H12A 109.5 . . ?
C11 C12 H12B 109.5 . . ?
C11 C12 H12C 109.5 . . ?
C11 C13 H13A 109.5 . . ?
C11 C13 H13B 109.5 . . ?
C11 C13 H13C 109.5 . . ?
C11 C14 H14A 109.5 . . ?
C11 C14 H14B 109.5 . . ?
C11 C14 H14C 109.5 . . ?
N1 C15 C6 116.2(2) . . ?
N1 C15 H15A 108.2 . . ?
C6 C15 H15A 108.2 . . ?
N1 C15 H15B 108.2 . . ?
C6 C15 H15B 108.2 . . ?
H15A C15 H15B 107.4 . . ?
N1 C16 H16A 109.5 . . ?
N1 C16 H16B 109.5 . . ?
H16A C16 H16B 109.5 . . ?
N1 C16 H16C 109.5 . . ?
H16A C16 H16C 109.5 . . ?
H16B C16 H16C 109.5 . . ?
N1 C17 C18 109.5(2) . . ?
N1 C17 H17A 109.8 . . ?
C18 C17 H17A 109.8 . . ?
N1 C17 H17B 109.8 . . ?
C18 C17 H17B 109.8 . . ?
H17A C17 H17B 108.2 . . ?
N2 C18 C17 109.8(2) . . ?
N2 C18 H18A 109.7 . . ?
C17 C18 H18A 109.7 . . ?
N2 C18 H18B 109.7 . . ?
C17 C18 H18B 109.7 . . ?
H18A C18 H18B 108.2 . . ?
N2 C19 H19A 109.5 . . ?
N2 C19 H19B 109.5 . . ?
H19A C19 H19B 109.5 . . ?
N2 C19 H19C 109.5 . . ?
H19A C19 H19C 109.5 . . ?
H19B C19 H19C 109.5 . . ?
N2 C20 C26 112.01(19) . . ?
N2 C20 H20A 109.2 . . ?
C26 C20 H20A 109.2 . . ?
N2 C20 H20B 109.2 . . ?
C26 C20 H20B 109.2 . . ?
H20A C20 H20B 107.9 . . ?
O2 C21 C26 118.3(2) . . ?
O2 C21 C22 122.9(2) . . ?
C26 C21 C22 118.8(2) . . ?
O2 C21 Li1 55.48(15) . . ?
C26 C21 Li1 88.29(19) . . ?
C22 C21 Li1 125.66(19) . . ?
C23 C22 C21 117.7(2) . . ?
C23 C22 C27 119.7(2) . . ?
C21 C22 C27 122.6(2) . . ?
C22 C23 C24 124.3(2) . . ?
C22 C23 H23 117.9 . . ?
C24 C23 H23 117.9 . . ?
C25 C24 C23 116.6(2) . . ?
C25 C24 C31 121.8(2) . . ?
C23 C24 C31 121.5(2) . . ?
C24 C25 C26 122.1(2) . . ?
C24 C25 H25 118.9 . . ?
C26 C25 H25 118.9 . . ?
C25 C26 C21 120.4(2) . . ?
C25 C26 C20 119.3(2) . . ?
C21 C26 C20 120.2(2) . . ?
C28 C27 C29 106.3(2) . . ?
C28 C27 C30 107.1(2) . . ?
C29 C27 C30 109.5(2) . . ?
C28 C27 C22 112.5(2) . . ?
C29 C27 C22 111.7(2) . . ?
C30 C27 C22 109.5(2) . . ?
C27 C28 H28A 109.5 . . ?
C27 C28 H28B 109.5 . . ?
H28A C28 H28B 109.5 . . ?
C27 C28 H28C 109.5 . . ?
H28A C28 H28C 109.5 . . ?
H28B C28 H28C 109.5 . . ?
C27 C29 H29A 109.5 . . ?
C27 C29 H29B 109.5 . . ?
H29A C29 H29B 109.5 . . ?
C27 C29 H29C 109.5 . . ?
H29A C29 H29C 109.5 . . ?
H29B C29 H29C 109.5 . . ?
C27 C30 H30A 109.5 . . ?
C27 C30 H30B 109.5 . . ?
H30A C30 H30B 109.5 . . ?
C27 C30 H30C 109.5 . . ?
H30A C30 H30C 109.5 . . ?
H30B C30 H30C 109.5 . . ?
C32A C31 C34 136.9(5) . . ?
C32A C31 C34A 109.4(6) . . ?
C34 C31 C34A 46.4(4) . . ?
C32A C31 C33 50.9(4) . . ?
C34 C31 C33 113.3(4) . . ?
C34A C31 C33 132.1(4) . . ?
C32A C31 C24 111.1(4) . . ?
C34 C31 C24 111.7(3) . . ?
C34A C31 C24 113.4(4) . . ?
C33 C31 C24 114.5(3) . . ?
C32A C31 C32 55.9(5) . . ?
C34 C31 C32 106.0(4) . . ?
C34A C31 C32 60.8(4) . . ?
C33 C31 C32 104.3(4) . . ?
C24 C31 C32 106.1(3) . . ?
C32A C31 C33A 111.9(6) . . ?
C34 C31 C33A 61.6(4) . . ?
C34A C31 C33A 106.2(5) . . ?
C33 C31 C33A 62.0(4) . . ?
C24 C31 C33A 104.7(4) . . ?
C32 C31 C33A 149.2(4) . . ?
C31 C32 H32A 109.5 . . ?
C31 C32 H32B 109.5 . . ?
C31 C32 H32C 109.5 . . ?
C31 C33 H33A 109.5 . . ?
C31 C33 H33B 109.5 . . ?
C31 C33 H33C 109.5 . . ?
C31 C34 H34A 109.5 . . ?
C31 C34 H34B 109.5 . . ?
C31 C34 H34C 109.5 . . ?
O3 C35 C40 119.2(2) . . ?
O3 C35 C36 122.8(2) . . ?
C40 C35 C36 118.0(2) . . ?
C37 C36 C35 118.4(2) . . ?
C37 C36 C41 119.8(2) . . ?
C35 C36 C41 121.8(2) . . ?
C38 C37 C36 124.7(3) . . ?
C38 C37 H37 117.6 . . ?
C36 C37 H37 117.6 . . ?
C37 C38 C39 115.8(2) . . ?
C37 C38 C45 123.1(3) . . ?
C39 C38 C45 121.1(2) . . ?
C38 C39 C40 123.1(2) . . ?
C38 C39 H39 118.5 . . ?
C40 C39 H39 118.5 . . ?
C39 C40 C35 120.0(2) . . ?
C39 C40 C49 117.0(2) . . ?
C35 C40 C49 122.7(2) . . ?
C43 C41 C42 110.6(2) . . ?
C43 C41 C36 110.1(2) . . ?
C42 C41 C36 109.1(2) . . ?
C43 C41 C44 106.8(2) . . ?
C42 C41 C44 106.8(2) . . ?
C36 C41 C44 113.3(2) . . ?
C41 C42 H42A 109.5 . . ?
C41 C42 H42B 109.5 . . ?
H42A C42 H42B 109.5 . . ?
C41 C42 H42C 109.5 . . ?
H42A C42 H42C 109.5 . . ?
H42B C42 H42C 109.5 . . ?
C41 C43 H43A 109.5 . . ?
C41 C43 H43B 109.5 . . ?
H43A C43 H43B 109.5 . . ?
C41 C43 H43C 109.5 . . ?
H43A C43 H43C 109.5 . . ?
H43B C43 H43C 109.5 . . ?
C41 C44 H44A 109.5 . . ?
C41 C44 H44B 109.5 . . ?
H44A C44 H44B 109.5 . . ?
C41 C44 H44C 109.5 . . ?
H44A C44 H44C 109.5 . . ?
H44B C44 H44C 109.5 . . ?
C46 C45 C48 108.3(2) . . ?
C46 C45 C47 108.1(3) . . ?
C48 C45 C47 108.8(2) . . ?
C46 C45 C38 112.2(2) . . ?
C48 C45 C38 109.6(2) . . ?
C47 C45 C38 109.7(2) . . ?
C45 C46 H46A 109.5 . . ?
C45 C46 H46B 109.5 . . ?
H46A C46 H46B 109.5 . . ?
C45 C46 H46C 109.5 . . ?
H46A C46 H46C 109.5 . . ?
H46B C46 H46C 109.5 . . ?
C45 C47 H47A 109.5 . . ?
C45 C47 H47B 109.5 . . ?
H47A C47 H47B 109.5 . . ?
C45 C47 H47C 109.5 . . ?
H47A C47 H47C 109.5 . . ?
H47B C47 H47C 109.5 . . ?
C45 C48 H48A 109.5 . . ?
C45 C48 H48B 109.5 . . ?
H48A C48 H48B 109.5 . . ?
C45 C48 H48C 109.5 . . ?
H48A C48 H48C 109.5 . . ?
H48B C48 H48C 109.5 . . ?
N3 C49 C40 115.9(2) . . ?
N3 C49 H49A 108.3 . . ?
C40 C49 H49A 108.3 . . ?
N3 C49 H49B 108.3 . . ?
C40 C49 H49B 108.3 . . ?
H49A C49 H49B 107.4 . . ?
N3 C50 H50A 109.5 . . ?
N3 C50 H50B 109.5 . . ?
H50A C50 H50B 109.5 . . ?
N3 C50 H50C 109.5 . . ?
H50A C50 H50C 109.5 . . ?
H50B C50 H50C 109.5 . . ?
N3 C51 C52 110.1(2) . . ?
N3 C51 H51A 109.6 . . ?
C52 C51 H51A 109.6 . . ?
N3 C51 H51B 109.6 . . ?
C52 C51 H51B 109.6 . . ?
H51A C51 H51B 108.1 . . ?
N4 C52 C51 110.4(2) . . ?
N4 C52 H52A 109.6 . . ?
C51 C52 H52A 109.6 . . ?
N4 C52 H52B 109.6 . . ?
C51 C52 H52B 109.6 . . ?
H52A C52 H52B 108.1 . . ?
N4 C53 H53A 109.5 . . ?
N4 C53 H53B 109.5 . . ?
H53A C53 H53B 109.5 . . ?
N4 C53 H53C 109.5 . . ?
H53A C53 H53C 109.5 . . ?
H53B C53 H53C 109.5 . . ?
N4 C54 C60 111.6(2) . . ?
N4 C54 H54A 109.3 . . ?
C60 C54 H54A 109.3 . . ?
N4 C54 H54B 109.3 . . ?
C60 C54 H54B 109.3 . . ?
H54A C54 H54B 108.0 . . ?
O4 C55 C60 118.4(2) . . ?
O4 C55 C56 122.3(2) . . ?
C60 C55 C56 119.2(2) . . ?
O4 C55 Li4 54.22(15) . . ?
C60 C55 Li4 88.46(18) . . ?
C56 C55 Li4 126.9(2) . . ?
C57 C56 C55 117.5(2) . . ?
C57 C56 C61 120.3(2) . . ?
C55 C56 C61 122.2(2) . . ?
C58 C57 C56 124.6(2) . . ?
C58 C57 H57 117.7 . . ?
C56 C57 H57 117.7 . . ?
C59 C58 C57 116.4(2) . . ?
C59 C58 C65 120.4(2) . . ?
C57 C58 C65 123.2(2) . . ?
C58 C59 C60 122.1(2) . . ?
C58 C59 H59 118.9 . . ?
C60 C59 H59 118.9 . . ?
C59 C60 C55 120.0(2) . . ?
C59 C60 C54 119.5(2) . . ?
C55 C60 C54 120.5(2) . . ?
C64 C61 C63 108.6(2) . . ?
C64 C61 C62 107.4(2) . . ?
C63 C61 C62 106.3(2) . . ?
C64 C61 C56 109.9(2) . . ?
C63 C61 C56 112.2(2) . . ?
C62 C61 C56 112.3(2) . . ?
C61 C62 H62A 109.5 . . ?
C61 C62 H62B 109.5 . . ?
H62A C62 H62B 109.5 . . ?
C61 C62 H62C 109.5 . . ?
H62A C62 H62C 109.5 . . ?
H62B C62 H62C 109.5 . . ?
C61 C63 H63A 109.5 . . ?
C61 C63 H63B 109.5 . . ?
H63A C63 H63B 109.5 . . ?
C61 C63 H63C 109.5 . . ?
H63A C63 H63C 109.5 . . ?
H63B C63 H63C 109.5 . . ?
C61 C64 H64A 109.5 . . ?
C61 C64 H64B 109.5 . . ?
H64A C64 H64B 109.5 . . ?
C61 C64 H64C 109.5 . . ?
H64A C64 H64C 109.5 . . ?
H64B C64 H64C 109.5 . . ?
C66 C65 C58 112.6(2) . . ?
C66 C65 C67 108.4(2) . . ?
C58 C65 C67 109.3(2) . . ?
C66 C65 C68 107.9(2) . . ?
C58 C65 C68 109.5(2) . . ?
C67 C65 C68 109.0(2) . . ?
C65 C66 H66A 109.5 . . ?
C65 C66 H66B 109.5 . . ?
H66A C66 H66B 109.5 . . ?
C65 C66 H66C 109.5 . . ?
H66A C66 H66C 109.5 . . ?
H66B C66 H66C 109.5 . . ?
C65 C67 H67A 109.5 . . ?
C65 C67 H67B 109.5 . . ?
H67A C67 H67B 109.5 . . ?
C65 C67 H67C 109.5 . . ?
H67A C67 H67C 109.5 . . ?
H67B C67 H67C 109.5 . . ?
C65 C68 H68A 109.5 . . ?
C65 C68 H68B 109.5 . . ?
H68A C68 H68B 109.5 . . ?
C65 C68 H68C 109.5 . . ?
H68A C68 H68C 109.5 . . ?
H68B C68 H68C 109.5 . . ?
C2S C1S H1S1 109.5 . . ?
C2S C1S H1S2 109.5 . . ?
H1S1 C1S H1S2 109.5 . . ?
C2S C1S H1S3 109.5 . . ?
H1S1 C1S H1S3 109.5 . . ?
H1S2 C1S H1S3 109.5 . . ?
C3S C2S C7S 117.6(4) . . ?
C3S C2S C1S 119.7(4) . . ?
C7S C2S C1S 122.7(3) . . ?
C4S C3S C2S 120.6(4) . . ?
C4S C3S H3S 119.7 . . ?
C2S C3S H3S 119.7 . . ?
C3S C4S C5S 121.7(4) . . ?
C3S C4S H4S 119.2 . . ?
C5S C4S H4S 119.2 . . ?
C6S C5S C4S 118.0(4) . . ?
C6S C5S H5S 121.0 . . ?
C4S C5S H5S 121.0 . . ?
C5S C6S C7S 121.0(4) . . ?
C5S C6S H6S 119.5 . . ?
C7S C6S H6S 119.5 . . ?
C6S C7S C2S 121.1(4) . . ?
C6S C7S H7S 119.5 . . ?
C2S C7S H7S 119.5 . . ?
C12S C8S C11S 121.6(7) . . ?
C12S C8S H8S 119.2 . . ?
C11S C8S H8S 119.2 . . ?
C10S C9S C81S 123.3(7) . . ?
C10S C9S H9S 118.3 . . ?
C81S C9S H9S 118.3 . . ?
C9S C10S C11S 120.4(9) . . ?
C9S C10S H10S 119.8 . . ?
C11S C10S H10S 119.8 . . ?
C10S C11S C8S 117.4(7) . . ?
C10S C11S H11S 121.3 . . ?
C8S C11S H11S 121.3 . . ?
C8S C12S C81S 123.5(7) . . ?
C8S C12S C91S 122.5(7) . . ?
C81S C12S C91S 114.0(7) . . ?
C12S C81S C9S 113.6(7) . . ?
C12S C81S H81S 123.2 . . ?
C9S C81S H81S 123.2 . . ?
C12S C91S H91A 109.5 . . ?
C12S C91S H91B 109.5 . . ?
H91A C91S H91B 109.5 . . ?
C12S C91S H91C 109.5 . . ?
H91A C91S H91C 109.5 . . ?
H91B C91S H91C 109.5 . . ?
C31 C33A H33D 109.5 . . ?
C31 C33A H33E 109.5 . . ?
H33D C33A H33E 109.5 . . ?
C31 C33A H33F 109.5 . . ?
H33D C33A H33F 109.5 . . ?
H33E C33A H33F 109.5 . . ?
C31 C34A H34D 109.5 . . ?
C31 C34A H34E 109.5 . . ?
H34D C34A H34E 109.5 . . ?
C31 C34A H34F 109.5 . . ?
H34D C34A H34F 109.5 . . ?
H34E C34A H34F 109.5 . . ?
C31 C32A H32D 109.5 . . ?
C31 C32A H32E 109.5 . . ?
H32D C32A H32E 109.5 . . ?
C31 C32A H32F 109.5 . . ?
H32D C32A H32F 109.5 . . ?
H32E C32A H32F 109.5 . . ?
C11 C14A H14D 109.5 . . ?
C11 C14A H14E 109.5 . . ?
H14D C14A H14E 109.5 . . ?
C11 C14A H14F 109.5 . . ?
H14D C14A H14F 109.5 . . ?
H14E C14A H14F 109.5 . . ?
C11 C12A H12D 109.5 . . ?
C11 C12A H12E 109.5 . . ?
H12D C12A H12E 109.5 . . ?
C11 C12A H12F 109.5 . . ?
H12D C12A H12F 109.5 . . ?
H12E C12A H12F 109.5 . . ?
C11 C13A H13D 109.5 . . ?
C11 C13A H13E 109.5 . . ?
H13D C13A H13E 109.5 . . ?
C11 C13A H13F 109.5 . . ?
H13D C13A H13F 109.5 . . ?
H13E C13A H13F 109.5 . . ?
C14S C13S C18S 120.0 . . ?
C14S C13S H13S 120.0 . . ?
C18S C13S H13S 120.0 . . ?
C13S C14S C15S 120.0 . . ?
C13S C14S H14S 120.0 . . ?
C15S C14S H14S 120.0 . . ?
C16S C15S C14S 120.0 . . ?
C16S C15S C25S 123.7(7) . . ?
C14S C15S C25S 116.3(7) . . ?
C15S C16S C17S 120.0 . . ?
C15S C16S H16S 120.0 . . ?
C17S C16S H16S 120.0 . . ?
C18S C17S C16S 120.0 . . ?
C18S C17S H17S 120.0 . . ?
C16S C17S H17S 120.0 . . ?
C17S C18S C13S 120.0 . . ?
C17S C18S H18S 120.0 . . ?
C13S C18S H18S 120.0 . . ?
C20S C19S C24S 120.0 . . ?
C20S C19S H19S 120.0 . . ?
C24S C19S H19S 120.0 . . ?
C21S C20S C19S 120.0 . . ?
C21S C20S H20S 120.0 . . ?
C19S C20S H20S 120.0 . . ?
C20S C21S C22S 120.0 . . ?
C23S C22S C21S 120.0 . . ?
C23S C22S H22S 120.0 . . ?
C21S C22S H22S 120.0 . . ?
C22S C23S C24S 120.0 . . ?
C22S C23S H23S 120.0 . . ?
C24S C23S H23S 120.0 . . ?
C23S C24S C19S 120.0 . . ?
C23S C24S H24S 120.0 . . ?
C19S C24S H24S 120.0 . . ?
C15S C25S H25A 109.5 . . ?
C15S C25S H25B 109.5 . . ?
H25A C25S H25B 109.5 . . ?
C15S C25S H25C 109.5 . . ?
H25A C25S H25C 109.5 . . ?
H25B C25S H25C 109.5 . . ?

loop_
_geom_bond_atom_site_label_1
_geom_bond_atom_site_label_2
_geom_bond_distance
_geom_bond_site_symmetry_2
_geom_bond_publ_flag
Li1 O1 1.857(5) . ?
Li1 O2 1.975(5) . ?
Li1 N1 1.999(5) . ?
Li1 N2 2.054(5) . ?
Li1 C21 2.397(5) . ?
Li2 O1 1.860(5) . ?
Li2 O4 1.931(4) . ?
Li2 O2 1.934(5) . ?
Li3 O3 1.844(4) . ?
Li3 O2 1.934(4) . ?
Li3 O4 1.940(5) . ?
Li4 O3 1.852(5) . ?
Li4 O4 1.978(4) . ?
Li4 N3 2.003(5) . ?
Li4 N4 2.046(5) . ?
Li4 C55 2.437(5) . ?
O1 C1 1.344(3) . ?
O2 C21 1.358(3) . ?
O3 C35 1.344(3) . ?
O4 C55 1.359(3) . ?
N1 C16 1.467(3) . ?
N1 C17 1.469(3) . ?
N1 C15 1.486(3) . ?
N2 C19 1.469(3) . ?
N2 C18 1.480(3) . ?
N2 C20 1.482(3) . ?
N3 C50 1.465(3) . ?
N3 C51 1.474(3) . ?
N3 C49 1.485(3) . ?
N4 C53 1.465(3) . ?
N4 C52 1.479(3) . ?
N4 C54 1.482(3) . ?
C1 C6 1.423(3) . ?
C1 C2 1.425(4) . ?
C2 C3 1.393(3) . ?
C2 C7 1.536(3) . ?
C3 C4 1.386(3) . ?
C3 H3 0.950 . ?
C4 C5 1.384(4) . ?
C4 C11 1.541(4) . ?
C5 C6 1.392(3) . ?
C5 H5 0.950 . ?
C6 C15 1.508(3) . ?
C7 C9 1.530(4) . ?
C7 C8 1.535(4) . ?
C7 C10 1.535(4) . ?
C8 H8A 0.980 . ?
C8 H8B 0.980 . ?
C8 H8C 0.980 . ?
C9 H9A 0.980 . ?
C9 H9B 0.980 . ?
C9 H9C 0.980 . ?
C10 H10A 0.980 . ?
C10 H10B 0.980 . ?
C10 H10C 0.980 . ?
C11 C14 1.493(5) . ?
C11 C12A 1.497(16) . ?
C11 C13A 1.532(15) . ?
C11 C12 1.534(5) . ?
C11 C13 1.547(5) . ?
C11 C14A 1.612(14) . ?
C12 H12A 0.980 . ?
C12 H12B 0.980 . ?
C12 H12C 0.980 . ?
C13 H13A 0.980 . ?
C13 H13B 0.980 . ?
C13 H13C 0.980 . ?
C14 H14A 0.980 . ?
C14 H14B 0.980 . ?
C14 H14C 0.980 . ?
C15 H15A 0.990 . ?
C15 H15B 0.990 . ?
C16 H16A 0.980 . ?
C16 H16B 0.980 . ?
C16 H16C 0.980 . ?
C17 C18 1.525(3) . ?
C17 H17A 0.990 . ?
C17 H17B 0.990 . ?
C18 H18A 0.990 . ?
C18 H18B 0.990 . ?
C19 H19A 0.980 . ?
C19 H19B 0.980 . ?
C19 H19C 0.980 . ?
C20 C26 1.511(3) . ?
C20 H20A 0.990 . ?
C20 H20B 0.990 . ?
C21 C26 1.415(3) . ?
C21 C22 1.420(3) . ?
C22 C23 1.392(3) . ?
C22 C27 1.549(3) . ?
C23 C24 1.399(3) . ?
C23 H23 0.950 . ?
C24 C25 1.381(3) . ?
C24 C31 1.534(4) . ?
C25 C26 1.390(3) . ?
C25 H25 0.950 . ?
C27 C28 1.533(4) . ?
C27 C29 1.535(3) . ?
C27 C30 1.538(4) . ?
C28 H28A 0.980 . ?
C28 H28B 0.980 . ?
C28 H28C 0.980 . ?
C29 H29A 0.980 . ?
C29 H29B 0.980 . ?
C29 H29C 0.980 . ?
C30 H30A 0.980 . ?
C30 H30B 0.980 . ?
C30 H30C 0.980 . ?
C31 C32A 1.453(9) . ?
C31 C34 1.468(6) . ?
C31 C34A 1.499(8) . ?
C31 C33 1.500(6) . ?
C31 C32 1.601(6) . ?
C31 C33A 1.617(9) . ?
C32 H32A 0.980 . ?
C32 H32B 0.980 . ?
C32 H32C 0.980 . ?
C33 H33A 0.980 . ?
C33 H33B 0.980 . ?
C33 H33C 0.980 . ?
C34 H34A 0.980 . ?
C34 H34B 0.980 . ?
C34 H34C 0.980 . ?
C35 C40 1.420(3) . ?
C35 C36 1.422(4) . ?
C36 C37 1.401(3) . ?
C36 C41 1.535(4) . ?
C37 C38 1.386(4) . ?
C37 H37 0.950 . ?
C38 C39 1.388(4) . ?
C38 C45 1.538(4) . ?
C39 C40 1.401(3) . ?
C39 H39 0.950 . ?
C40 C49 1.502(4) . ?
C41 C43 1.533(4) . ?
C41 C42 1.535(4) . ?
C41 C44 1.536(4) . ?
C42 H42A 0.980 . ?
C42 H42B 0.980 . ?
C42 H42C 0.980 . ?
C43 H43A 0.980 . ?
C43 H43B 0.980 . ?
C43 H43C 0.980 . ?
C44 H44A 0.980 . ?
C44 H44B 0.980 . ?
C44 H44C 0.980 . ?
C45 C46 1.529(4) . ?
C45 C48 1.533(4) . ?
C45 C47 1.537(4) . ?
C46 H46A 0.980 . ?
C46 H46B 0.980 . ?
C46 H46C 0.980 . ?
C47 H47A 0.980 . ?
C47 H47B 0.980 . ?
C47 H47C 0.980 . ?
C48 H48A 0.980 . ?
C48 H48B 0.980 . ?
C48 H48C 0.980 . ?
C49 H49A 0.990 . ?
C49 H49B 0.990 . ?
C50 H50A 0.980 . ?
C50 H50B 0.980 . ?
C50 H50C 0.980 . ?
C51 C52 1.517(4) . ?
C51 H51A 0.990 . ?
C51 H51B 0.990 . ?
C52 H52A 0.990 . ?
C52 H52B 0.990 . ?
C53 H53A 0.980 . ?
C53 H53B 0.980 . ?
C53 H53C 0.980 . ?
C54 C60 1.512(3) . ?
C54 H54A 0.990 . ?
C54 H54B 0.990 . ?
C55 C60 1.409(3) . ?
C55 C56 1.420(3) . ?
C56 C57 1.393(3) . ?
C56 C61 1.547(3) . ?
C57 C58 1.392(3) . ?
C57 H57 0.950 . ?
C58 C59 1.388(3) . ?
C58 C65 1.532(4) . ?
C59 C60 1.397(3) . ?
C59 H59 0.950 . ?
C61 C64 1.534(4) . ?
C61 C63 1.535(3) . ?
C61 C62 1.535(4) . ?
C62 H62A 0.980 . ?
C62 H62B 0.980 . ?
C62 H62C 0.980 . ?
C63 H63A 0.980 . ?
C63 H63B 0.980 . ?
C63 H63C 0.980 . ?
C64 H64A 0.980 . ?
C64 H64B 0.980 . ?
C64 H64C 0.980 . ?
C65 C66 1.526(4) . ?
C65 C67 1.535(4) . ?
C65 C68 1.538(3) . ?
C66 H66A 0.980 . ?
C66 H66B 0.980 . ?
C66 H66C 0.980 . ?
C67 H67A 0.980 . ?
C67 H67B 0.980 . ?
C67 H67C 0.980 . ?
C68 H68A 0.980 . ?
C68 H68B 0.980 . ?
C68 H68C 0.980 . ?
C1S C2S 1.459(5) . ?
C1S H1S1 0.980 . ?
C1S H1S2 0.980 . ?
C1S H1S3 0.980 . ?
C2S C3S 1.382(5) . ?
C2S C7S 1.397(5) . ?
C3S C4S 1.372(5) . ?
C3S H3S 0.950 . ?
C4S C5S 1.400(5) . ?
C4S H4S 0.950 . ?
C5S C6S 1.352(5) . ?
C5S H5S 0.950 . ?
C6S C7S 1.394(5) . ?
C6S H6S 0.950 . ?
C7S H7S 0.950 . ?
C8S C12S 1.311(9) . ?
C8S C11S 1.439(10) . ?
C8S H8S 0.950 . ?
C9S C10S 1.336(11) . ?
C9S C81S 1.465(10) . ?
C9S H9S 0.950 . ?
C10S C11S 1.384(11) . ?
C10S H10S 0.950 . ?
C11S H11S 0.950 . ?
C12S C81S 1.401(10) . ?
C12S C91S 1.514(10) . ?
C81S H81S 0.950 . ?
C91S H91A 0.980 . ?
C91S H91B 0.980 . ?
C91S H91C 0.980 . ?
C33A H33D 0.980 . ?
C33A H33E 0.980 . ?
C33A H33F 0.980 . ?
C34A H34D 0.980 . ?
C34A H34E 0.980 . ?
C34A H34F 0.980 . ?
C32A H32D 0.980 . ?
C32A H32E 0.980 . ?
C32A H32F 0.980 . ?
C14A H14D 0.980 . ?
C14A H14E 0.980 . ?
C14A H14F 0.980 . ?
C12A H12D 0.980 . ?
C12A H12E 0.980 . ?
C12A H12F 0.980 . ?
C13A H13D 0.980 . ?
C13A H13E 0.980 . ?
C13A H13F 0.980 . ?
C13S C14S 1.390 . ?
C13S C18S 1.390 . ?
C13S H13S 0.950 . ?
C14S C15S 1.390 . ?
C14S H14S 0.950 . ?
C15S C16S 1.390 . ?
C15S C25S 1.96(2) . ?
C16S C17S 1.390 . ?
C16S H16S 0.950 . ?
C17S C18S 1.390 . ?
C17S H17S 0.950 . ?
C18S H18S 0.950 . ?
C19S C20S 1.390 . ?
C19S C24S 1.390 . ?
C19S H19S 0.950 . ?
C20S C21S 1.390 . ?
C20S H20S 0.950 . ?
C21S C22S 1.390 . ?
C22S C23S 1.390 . ?
C22S H22S 0.950 . ?
C23S C24S 1.390 . ?
C23S H23S 0.950 . ?
C24S H24S 0.950 . ?
C25S H25A 0.980 . ?
C25S H25B 0.980 . ?
C25S H25C 0.980 . ?
